data_7245127
loop_
_publ_author_name
'Patel, Subham G.'
'Vala, Ruturajsinh M.'
'Patel, Paras J.'
'Upadhyay, Dipti B.'
'Ramkumar, V.'
'Gardas, Ramesh L.'
'Patel, Hitendra M.'

_publ_section_title
;
 Synthesis, crystal structure and in silico studies of novel
 2,4-dimethoxy-tetrahydropyrimido[4,5-b]quinolin-6(7H)-ones
;
_journal_issue 29
_journal_name_full 'RSC Advances'
_journal_page_first 18806
_journal_page_last 18820
_journal_paper_doi 10.1039/D2RA02694E
_journal_volume 12
_journal_year 2022
_chemical_compound_source NIL
_chemical_formula_sum 'C21 H22 Cl N3 O3'
_chemical_formula_weight 399.86
_chemical_melting_point 209.0(10)
_chemical_name_systematic
5-(4-chlorophenyl)-2,4-dimethoxy-8,8-dimethyl-5,8,9,10-tetrahydropyrimido[4,5-b]quinolin-6(7H)-one
_space_group_crystal_system triclinic
_space_group_IT_number 2
_space_group_name_Hall '-P 1'
_space_group_name_H-M_alt 'P -1'
_atom_sites_solution_hydrogens mixed
_audit_creation_method SHELXL-2014/7
_audit_update_record
;
2022-01-08 deposited with the CCDC.	2022-06-21 downloaded from the CCDC.
;
_cell_angle_alpha 74.018(10)
_cell_angle_beta 83.479(15)
_cell_angle_gamma 76.619(15)
_cell_formula_units_Z 2
_cell_length_a 6.1119(17)
_cell_length_b 12.856(3)
_cell_length_c 13.503(2)
_cell_measurement_reflns_used 1693
_cell_measurement_temperature 296(2)
_cell_measurement_theta_max 26.43
_cell_measurement_theta_min 2.58
_cell_volume 990.9(4)
_computing_cell_refinement 'Bruker SAINT'
_computing_data_collection 'Bruker APEX2'
_computing_data_reduction 'Bruker SAINT'
_computing_molecular_graphics 'Bruker SHELXTL'
_computing_publication_material 'Bruker SHELXTL'
_computing_structure_refinement 'SHELXL-2014/7 (Sheldrick, 2014)'
_computing_structure_solution 'SHELXS-97 (Sheldrick 2008)'
_diffrn_ambient_temperature 296(2)
_diffrn_measured_fraction_theta_full 0.684
_diffrn_measured_fraction_theta_max 0.684
_diffrn_measurement_device_type 'Bruker APEX-II CCD'
_diffrn_measurement_method '\f and \w scans'
_diffrn_radiation_type MoK\a
_diffrn_radiation_wavelength 0.71073
_diffrn_reflns_av_R_equivalents 0.0294
_diffrn_reflns_av_unetI/netI 0.0702
_diffrn_reflns_Laue_measured_fraction_full 0.684
_diffrn_reflns_Laue_measured_fraction_max 0.684
_diffrn_reflns_limit_h_max 5
_diffrn_reflns_limit_h_min -7
_diffrn_reflns_limit_k_max 15
_diffrn_reflns_limit_k_min -15
_diffrn_reflns_limit_l_max 16
_diffrn_reflns_limit_l_min -16
_diffrn_reflns_number 4723
_diffrn_reflns_point_group_measured_fraction_full 0.684
_diffrn_reflns_point_group_measured_fraction_max 0.684
_diffrn_reflns_theta_full 24.997
_diffrn_reflns_theta_max 24.997
_diffrn_reflns_theta_min 1.571
_exptl_absorpt_coefficient_mu 0.220
_exptl_absorpt_correction_T_max 0.966
_exptl_absorpt_correction_T_min 0.941
_exptl_absorpt_correction_type multi-scan
_exptl_absorpt_process_details 'SADABS V2014/5(Bruker AXS.Inc)'
_exptl_crystal_colour colourless
_exptl_crystal_density_diffrn 1.340
_exptl_crystal_description Rectangular
_exptl_crystal_F_000 420
_exptl_crystal_recrystallization_method 'Re-crystallisation from solvent: Methanol and Dichloromethane'
_exptl_crystal_size_max 0.280
_exptl_crystal_size_mid 0.220
_exptl_crystal_size_min 0.160
_refine_diff_density_max 0.197
_refine_diff_density_min -0.271
_refine_diff_density_rms 0.049
_refine_ls_extinction_method none
_refine_ls_goodness_of_fit_ref 1.083
_refine_ls_hydrogen_treatment mixed
_refine_ls_matrix_type full
_refine_ls_number_parameters 261
_refine_ls_number_reflns 2395
_refine_ls_number_restraints 0
_refine_ls_restrained_S_all 1.083
_refine_ls_R_factor_all 0.1141
_refine_ls_R_factor_gt 0.0636
_refine_ls_shift/su_max 0.000
_refine_ls_shift/su_mean 0.000
_refine_ls_structure_factor_coef Fsqd
_refine_ls_weighting_details 'w=1/[\s^2^(Fo^2^)+(0.0726P)^2^+1.2597P] where P=(Fo^2^+2Fc^2^)/3'
_refine_ls_weighting_scheme calc
_refine_ls_wR_factor_gt 0.1659
_refine_ls_wR_factor_ref 0.2058
_reflns_Friedel_coverage 0.000
_reflns_number_gt 1393
_reflns_number_total 2395
_reflns_threshold_expression 'I > 2\s(I)'
_cod_data_source_file d2ra02694e2.cif
_cod_data_source_block 101
_cod_depositor_comments
;
The following automatic conversions were performed:

data item '_chemical_melting_point' value '208-210' was changed to
'209.0(10)' -- the average value was taken and precision was
estimated.

Automatic conversion script
Id: cif_fix_values 7556 2019-12-06 15:28:31Z antanas 
;
_cod_original_cell_volume 990.8(4)
_cod_database_code 7245127
_shelx_shelxl_version_number 2014/7
_shelx_space_group_comment
; 
The symmetry employed for this shelxl refinement is uniquely defined 
by the following loop, which should always be used as a source of 
symmetry information in preference to the above space-group names. 
They are only intended as comments. 
;
_shelx_estimated_absorpt_t_min 0.941
_shelx_estimated_absorpt_t_max 0.966

loop_
_space_group_symop_operation_xyz
'x, y, z'
'-x, -y, -z'

loop_
_atom_site_label
_atom_site_type_symbol
_atom_site_fract_x
_atom_site_fract_y
_atom_site_fract_z
_atom_site_U_iso_or_equiv
_atom_site_adp_type
_atom_site_occupancy
_atom_site_site_symmetry_order
_atom_site_calc_flag
_atom_site_refinement_flags_posn
_atom_site_refinement_flags_adp
_atom_site_refinement_flags_occupancy
_atom_site_disorder_assembly
_atom_site_disorder_group
C1 C 0.0385(11) 0.8262(4) 0.5020(3) 0.0296(13) Uani 1 1 d . . . . .
C2 C 0.0368(11) 0.7544(4) 0.6108(3) 0.0356(14) Uani 1 1 d . . . . .
H2A H -0.1117 0.7378 0.6298 0.043 Uiso 1 1 calc R U . . .
H2B H 0.0652 0.7951 0.6571 0.043 Uiso 1 1 calc R U . . .
C3 C 0.2126(12) 0.6453(4) 0.6253(3) 0.0406(15) Uani 1 1 d . . . . .
C4 C 0.4377(12) 0.6723(4) 0.5767(4) 0.0437(15) Uani 1 1 d . . . . .
H4A H 0.4914 0.7114 0.6178 0.052 Uiso 1 1 calc R U . . .
H4B H 0.5463 0.6034 0.5795 0.052 Uiso 1 1 calc R U . . .
C5 C 0.4294(12) 0.7408(4) 0.4670(4) 0.0390(14) Uani 1 1 d . . . . .
C6 C 0.2112(11) 0.8166(4) 0.4348(3) 0.0328(14) Uani 1 1 d . . . . .
C7 C 0.2048(11) 0.8793(4) 0.3225(3) 0.0340(14) Uani 1 1 d . . . . .
H7 H 0.3341 0.9152 0.3042 0.041 Uiso 1 1 calc R U . . .
C8 C -0.0102(12) 0.9675(4) 0.3051(3) 0.0352(15) Uani 1 1 d . . . . .
C9 C -0.0527(13) 1.0426(4) 0.2102(3) 0.0373(15) Uani 1 1 d . . . . .
C10 C -0.3984(13) 1.1105(4) 0.2694(3) 0.0396(16) Uani 1 1 d . . . . .
C11 C -0.1838(11) 0.9731(4) 0.3809(3) 0.0311(14) Uani 1 1 d . . . . .
C12 C 0.2192(11) 0.7994(4) 0.2546(3) 0.0355(14) Uani 1 1 d . . . . .
C13 C 0.4022(12) 0.7789(4) 0.1878(3) 0.0466(16) Uani 1 1 d . . . . .
H13 H 0.5214 0.8141 0.1829 0.056 Uiso 1 1 calc R U . . .
C14 C 0.4094(14) 0.7060(5) 0.1278(4) 0.057(2) Uani 1 1 d . . . . .
H14 H 0.5343 0.6914 0.0837 0.068 Uiso 1 1 calc R U . . .
C15 C 0.2312(15) 0.6557(4) 0.1339(4) 0.0503(19) Uani 1 1 d . . . . .
C16 C 0.0534(14) 0.6732(4) 0.2005(4) 0.0504(19) Uani 1 1 d . . . . .
H16 H -0.0630 0.6360 0.2062 0.060 Uiso 1 1 calc R U . . .
C17 C 0.0427(12) 0.7467(4) 0.2609(3) 0.0423(15) Uani 1 1 d . . . . .
H17 H -0.0825 0.7603 0.3052 0.051 Uiso 1 1 calc R U . . .
C18 C 0.0585(15) 1.1158(5) 0.0351(3) 0.059(2) Uani 1 1 d . . . . .
H18A H -0.0662 1.1002 0.0087 0.088 Uiso 1 1 calc R U . . .
H18B H 0.1885 1.1069 -0.0113 0.088 Uiso 1 1 calc R U . . .
H18C H 0.0213 1.1905 0.0415 0.088 Uiso 1 1 calc R U . . .
C19 C -0.6395(15) 1.2532(5) 0.1547(4) 0.065(2) Uani 1 1 d . . . . .
H19A H -0.5483 1.3075 0.1428 0.098 Uiso 1 1 calc R U . . .
H19B H -0.7953 1.2896 0.1499 0.098 Uiso 1 1 calc R U . . .
H19C H -0.5983 1.2116 0.1038 0.098 Uiso 1 1 calc R U . . .
C20 C 0.2329(14) 0.5900(5) 0.7408(4) 0.0563(19) Uani 1 1 d . . . . .
H20A H 0.3421 0.5215 0.7503 0.084 Uiso 1 1 calc R U . . .
H20B H 0.0895 0.5755 0.7711 0.084 Uiso 1 1 calc R U . . .
H20C H 0.2799 0.6381 0.7735 0.084 Uiso 1 1 calc R U . . .
C21 C 0.1398(16) 0.5667(5) 0.5738(4) 0.060(2) Uani 1 1 d . . . . .
H21A H 0.1313 0.5997 0.5010 0.090 Uiso 1 1 calc R U . . .
H21B H -0.0052 0.5535 0.6028 0.090 Uiso 1 1 calc R U . . .
H21C H 0.2479 0.4978 0.5856 0.090 Uiso 1 1 calc R U . . .
Cl1 Cl 0.2381(5) 0.56864(13) 0.05546(12) 0.0892(10) Uani 1 1 d . . . . .
N1 N -0.1602(10) 0.9037(3) 0.4772(3) 0.0344(12) Uani 1 1 d . . . . .
N2 N -0.2508(10) 1.1154(3) 0.1903(3) 0.0401(13) Uani 1 1 d . . . . .
N3 N -0.3836(10) 1.0461(3) 0.3643(3) 0.0365(12) Uani 1 1 d . . . . .
O1 O 0.5919(9) 0.7342(4) 0.4087(3) 0.0635(13) Uani 1 1 d . . . . .
O2 O 0.1065(9) 1.0406(3) 0.1350(2) 0.0478(12) Uani 1 1 d . . . . .
O3 O -0.6045(9) 1.1801(3) 0.2550(3) 0.0542(14) Uani 1 1 d . . . . .
H1N H -0.262(13) 0.910(4) 0.522(4) 0.037(16) Uiso 1 1 d . . . . .

loop_
_atom_site_aniso_label
_atom_site_aniso_U_11
_atom_site_aniso_U_22
_atom_site_aniso_U_33
_atom_site_aniso_U_23
_atom_site_aniso_U_13
_atom_site_aniso_U_12
C1 0.019(4) 0.031(3) 0.042(2) -0.015(2) 0.001(3) -0.006(3)
C2 0.030(4) 0.036(3) 0.041(2) -0.011(2) -0.003(3) -0.007(3)
C3 0.029(5) 0.044(3) 0.046(3) -0.011(2) -0.003(3) -0.004(3)
C4 0.026(5) 0.047(3) 0.055(3) -0.016(2) -0.005(3) 0.002(3)
C5 0.014(4) 0.051(3) 0.055(3) -0.021(3) 0.011(3) -0.010(3)
C6 0.015(4) 0.035(3) 0.049(3) -0.017(2) 0.006(3) -0.003(3)
C7 0.025(4) 0.033(3) 0.041(2) -0.0063(19) 0.009(3) -0.008(3)
C8 0.035(5) 0.031(3) 0.040(2) -0.011(2) -0.004(3) -0.005(3)
C9 0.035(5) 0.040(3) 0.039(2) -0.015(2) 0.008(3) -0.013(3)
C10 0.038(5) 0.040(3) 0.043(3) -0.019(2) -0.003(3) -0.003(3)
C11 0.025(4) 0.036(3) 0.037(2) -0.015(2) 0.003(3) -0.009(3)
C12 0.023(4) 0.036(3) 0.037(2) -0.0024(19) 0.007(2) 0.001(3)
C13 0.029(5) 0.058(3) 0.046(3) -0.007(2) 0.012(3) -0.011(4)
C14 0.051(6) 0.060(4) 0.041(3) -0.013(3) 0.019(3) 0.013(4)
C15 0.059(6) 0.038(3) 0.046(3) -0.009(2) 0.004(3) 0.000(4)
C16 0.052(6) 0.037(3) 0.060(3) -0.012(2) 0.008(3) -0.011(4)
C17 0.028(5) 0.046(3) 0.051(3) -0.017(2) 0.023(3) -0.010(3)
C18 0.070(7) 0.061(4) 0.039(3) -0.007(2) 0.009(3) -0.012(4)
C19 0.065(7) 0.066(4) 0.052(3) -0.005(3) -0.020(4) 0.009(4)
C20 0.043(6) 0.053(3) 0.059(3) -0.003(3) -0.003(3) 0.002(4)
C21 0.057(7) 0.043(3) 0.083(4) -0.021(3) -0.011(4) -0.006(4)
Cl1 0.131(3) 0.0611(10) 0.0736(10) -0.0343(8) 0.0142(12) -0.0059(14)
N1 0.025(4) 0.039(3) 0.036(2) -0.0132(19) 0.005(2) 0.000(3)
N2 0.035(4) 0.040(2) 0.044(2) -0.0139(18) 0.002(2) -0.003(3)
N3 0.031(4) 0.038(2) 0.040(2) -0.0149(18) 0.001(2) -0.001(3)
O1 0.028(4) 0.083(3) 0.066(2) -0.007(2) 0.006(3) -0.003(3)
O2 0.042(4) 0.049(2) 0.0421(18) -0.0025(15) 0.010(2) -0.007(2)
O3 0.041(4) 0.061(2) 0.049(2) -0.0144(18) -0.004(2) 0.013(3)

loop_
_atom_type_symbol
_atom_type_description
_atom_type_scat_dispersion_real
_atom_type_scat_dispersion_imag
_atom_type_scat_source
C C 0.0033 0.0016 'International Tables Vol C Tables 4.2.6.8 and 6.1.1.4'
H H 0.0000 0.0000 'International Tables Vol C Tables 4.2.6.8 and 6.1.1.4'
N N 0.0061 0.0033 'International Tables Vol C Tables 4.2.6.8 and 6.1.1.4'
O O 0.0106 0.0060 'International Tables Vol C Tables 4.2.6.8 and 6.1.1.4'
Cl Cl 0.1484 0.1585 'International Tables Vol C Tables 4.2.6.8 and 6.1.1.4'

loop_
_geom_angle_atom_site_label_1
_geom_angle_atom_site_label_2
_geom_angle_atom_site_label_3
_geom_angle
_geom_angle_site_symmetry_1
_geom_angle_site_symmetry_3
_geom_angle_publ_flag
C6 C1 N1 122.2(4) . . ?
C6 C1 C2 123.6(5) . . ?
N1 C1 C2 114.2(5) . . ?
C1 C2 C3 113.1(4) . . ?
C1 C2 H2A 109.0 . . ?
C3 C2 H2A 109.0 . . ?
C1 C2 H2B 109.0 . . ?
C3 C2 H2B 109.0 . . ?
H2A C2 H2B 107.8 . . ?
C4 C3 C20 110.1(5) . . ?
C4 C3 C2 108.0(4) . . ?
C20 C3 C2 109.2(5) . . ?
C4 C3 C21 110.5(5) . . ?
C20 C3 C21 108.9(5) . . ?
C2 C3 C21 110.2(5) . . ?
C5 C4 C3 114.6(5) . . ?
C5 C4 H4A 108.6 . . ?
C3 C4 H4A 108.6 . . ?
C5 C4 H4B 108.6 . . ?
C3 C4 H4B 108.6 . . ?
H4A C4 H4B 107.6 . . ?
O1 C5 C6 122.1(5) . . ?
O1 C5 C4 121.0(6) . . ?
C6 C5 C4 116.9(5) . . ?
C1 C6 C5 120.7(5) . . ?
C1 C6 C7 123.8(5) . . ?
C5 C6 C7 115.5(5) . . ?
C6 C7 C8 109.6(4) . . ?
C6 C7 C12 110.2(4) . . ?
C8 C7 C12 110.5(5) . . ?
C6 C7 H7 108.9 . . ?
C8 C7 H7 108.9 . . ?
C12 C7 H7 108.9 . . ?
C9 C8 C11 115.7(5) . . ?
C9 C8 C7 121.9(5) . . ?
C11 C8 C7 122.2(4) . . ?
O2 C9 N2 118.7(4) . . ?
O2 C9 C8 118.3(6) . . ?
N2 C9 C8 123.0(5) . . ?
N2 C10 N3 130.4(6) . . ?
N2 C10 O3 117.8(5) . . ?
N3 C10 O3 111.8(6) . . ?
N3 C11 N1 116.2(5) . . ?
N3 C11 C8 123.0(4) . . ?
N1 C11 C8 120.8(5) . . ?
C13 C12 C17 119.2(5) . . ?
C13 C12 C7 122.0(6) . . ?
C17 C12 C7 118.8(5) . . ?
C12 C13 C14 120.3(7) . . ?
C12 C13 H13 119.8 . . ?
C14 C13 H13 119.8 . . ?
C15 C14 C13 119.7(7) . . ?
C15 C14 H14 120.2 . . ?
C13 C14 H14 120.2 . . ?
C16 C15 C14 120.6(5) . . ?
C16 C15 Cl1 120.2(6) . . ?
C14 C15 Cl1 119.2(6) . . ?
C15 C16 C17 120.5(7) . . ?
C15 C16 H16 119.8 . . ?
C17 C16 H16 119.8 . . ?
C12 C17 C16 119.7(6) . . ?
C12 C17 H17 120.2 . . ?
C16 C17 H17 120.2 . . ?
O2 C18 H18A 109.5 . . ?
O2 C18 H18B 109.5 . . ?
H18A C18 H18B 109.5 . . ?
O2 C18 H18C 109.5 . . ?
H18A C18 H18C 109.5 . . ?
H18B C18 H18C 109.5 . . ?
O3 C19 H19A 109.5 . . ?
O3 C19 H19B 109.5 . . ?
H19A C19 H19B 109.5 . . ?
O3 C19 H19C 109.5 . . ?
H19A C19 H19C 109.5 . . ?
H19B C19 H19C 109.5 . . ?
C3 C20 H20A 109.5 . . ?
C3 C20 H20B 109.5 . . ?
H20A C20 H20B 109.5 . . ?
C3 C20 H20C 109.5 . . ?
H20A C20 H20C 109.5 . . ?
H20B C20 H20C 109.5 . . ?
C3 C21 H21A 109.5 . . ?
C3 C21 H21B 109.5 . . ?
H21A C21 H21B 109.5 . . ?
C3 C21 H21C 109.5 . . ?
H21A C21 H21C 109.5 . . ?
H21B C21 H21C 109.5 . . ?
C11 N1 C1 120.6(5) . . ?
C11 N1 H1N 120(4) . . ?
C1 N1 H1N 120(4) . . ?
C10 N2 C9 114.2(5) . . ?
C10 N3 C11 113.7(5) . . ?
C9 O2 C18 118.2(5) . . ?
C10 O3 C19 116.5(5) . . ?

loop_
_geom_bond_atom_site_label_1
_geom_bond_atom_site_label_2
_geom_bond_distance
_geom_bond_site_symmetry_2
_geom_bond_publ_flag
C1 C6 1.318(8) . ?
C1 N1 1.388(7) . ?
C1 C2 1.505(6) . ?
C2 C3 1.536(8) . ?
C2 H2A 0.9700 . ?
C2 H2B 0.9700 . ?
C3 C4 1.528(9) . ?
C3 C20 1.531(6) . ?
C3 C21 1.539(7) . ?
C4 C5 1.501(7) . ?
C4 H4A 0.9700 . ?
C4 H4B 0.9700 . ?
C5 O1 1.198(8) . ?
C5 C6 1.488(8) . ?
C6 C7 1.508(6) . ?
C7 C8 1.517(9) . ?
C7 C12 1.537(6) . ?
C7 H7 0.9800 . ?
C8 C9 1.385(6) . ?
C8 C11 1.392(8) . ?
C9 O2 1.326(7) . ?
C9 N2 1.351(8) . ?
C10 N2 1.315(8) . ?
C10 N3 1.320(6) . ?
C10 O3 1.365(8) . ?
C11 N3 1.356(8) . ?
C11 N1 1.360(6) . ?
C12 C13 1.378(8) . ?
C12 C17 1.384(8) . ?
C13 C14 1.388(8) . ?
C13 H13 0.9300 . ?
C14 C15 1.375(10) . ?
C14 H14 0.9300 . ?
C15 C16 1.347(10) . ?
C15 Cl1 1.731(5) . ?
C16 C17 1.396(7) . ?
C16 H16 0.9300 . ?
C17 H17 0.9300 . ?
C18 O2 1.442(6) . ?
C18 H18A 0.9600 . ?
C18 H18B 0.9600 . ?
C18 H18C 0.9600 . ?
C19 O3 1.427(6) . ?
C19 H19A 0.9600 . ?
C19 H19B 0.9600 . ?
C19 H19C 0.9600 . ?
C20 H20A 0.9600 . ?
C20 H20B 0.9600 . ?
C20 H20C 0.9600 . ?
C21 H21A 0.9600 . ?
C21 H21B 0.9600 . ?
C21 H21C 0.9600 . ?
N1 H1N 0.82(7) . ?

loop_
_geom_torsion_atom_site_label_1
_geom_torsion_atom_site_label_2
_geom_torsion_atom_site_label_3
_geom_torsion_atom_site_label_4
_geom_torsion
_geom_torsion_site_symmetry_1
_geom_torsion_site_symmetry_2
_geom_torsion_site_symmetry_3
_geom_torsion_site_symmetry_4
_geom_torsion_publ_flag
C6 C1 C2 C3 -20.4(7) . . . . ?
N1 C1 C2 C3 158.7(4) . . . . ?
C1 C2 C3 C4 48.4(5) . . . . ?
C1 C2 C3 C20 168.1(5) . . . . ?
C1 C2 C3 C21 -72.4(6) . . . . ?
C20 C3 C4 C5 -171.9(4) . . . . ?
C2 C3 C4 C5 -52.8(6) . . . . ?
C21 C3 C4 C5 67.8(6) . . . . ?
C3 C4 C5 O1 -151.9(6) . . . . ?
C3 C4 C5 C6 28.2(7) . . . . ?
N1 C1 C6 C5 173.7(4) . . . . ?
C2 C1 C6 C5 -7.3(7) . . . . ?
N1 C1 C6 C7 -6.2(8) . . . . ?
C2 C1 C6 C7 172.8(4) . . . . ?
O1 C5 C6 C1 -176.5(6) . . . . ?
C4 C5 C6 C1 3.5(7) . . . . ?
O1 C5 C6 C7 3.4(8) . . . . ?
C4 C5 C6 C7 -176.6(4) . . . . ?
C1 C6 C7 C8 10.1(7) . . . . ?
C5 C6 C7 C8 -169.8(4) . . . . ?
C1 C6 C7 C12 -111.6(6) . . . . ?
C5 C6 C7 C12 68.5(6) . . . . ?
C6 C7 C8 C9 175.4(4) . . . . ?
C12 C7 C8 C9 -63.0(6) . . . . ?
C6 C7 C8 C11 -9.3(7) . . . . ?
C12 C7 C8 C11 112.2(5) . . . . ?
C11 C8 C9 O2 -179.7(5) . . . . ?
C7 C8 C9 O2 -4.2(7) . . . . ?
C11 C8 C9 N2 -1.6(7) . . . . ?
C7 C8 C9 N2 174.0(5) . . . . ?
C9 C8 C11 N3 0.5(7) . . . . ?
C7 C8 C11 N3 -175.0(4) . . . . ?
C9 C8 C11 N1 -179.7(4) . . . . ?
C7 C8 C11 N1 4.8(7) . . . . ?
C6 C7 C12 C13 -113.7(6) . . . . ?
C8 C7 C12 C13 125.1(6) . . . . ?
C6 C7 C12 C17 66.4(7) . . . . ?
C8 C7 C12 C17 -54.9(6) . . . . ?
C17 C12 C13 C14 -0.2(8) . . . . ?
C7 C12 C13 C14 179.9(5) . . . . ?
C12 C13 C14 C15 1.1(8) . . . . ?
C13 C14 C15 C16 -2.5(9) . . . . ?
C13 C14 C15 Cl1 177.8(4) . . . . ?
C14 C15 C16 C17 3.0(9) . . . . ?
Cl1 C15 C16 C17 -177.4(4) . . . . ?
C13 C12 C17 C16 0.6(8) . . . . ?
C7 C12 C17 C16 -179.5(5) . . . . ?
C15 C16 C17 C12 -2.0(9) . . . . ?
N3 C11 N1 C1 -179.7(4) . . . . ?
C8 C11 N1 C1 0.5(7) . . . . ?
C6 C1 N1 C11 0.2(7) . . . . ?
C2 C1 N1 C11 -179.0(4) . . . . ?
N3 C10 N2 C9 -0.1(8) . . . . ?
O3 C10 N2 C9 -178.8(4) . . . . ?
O2 C9 N2 C10 179.5(5) . . . . ?
C8 C9 N2 C10 1.4(7) . . . . ?
N2 C10 N3 C11 -0.8(8) . . . . ?
O3 C10 N3 C11 178.0(4) . . . . ?
N1 C11 N3 C10 -179.3(4) . . . . ?
C8 C11 N3 C10 0.5(7) . . . . ?
N2 C9 O2 C18 -0.7(7) . . . . ?
C8 C9 O2 C18 177.5(5) . . . . ?
N2 C10 O3 C19 -0.7(7) . . . . ?
N3 C10 O3 C19 -179.6(5) . . . . ?
